data_4066688
loop_
_publ_author_name
'Lin, Bo-Lin'
'Kang, Peng'
'Stack, T Daniel P'

_publ_section_title
;
 Unexpected C(carbene)-X (X: I, Br, Cl) Reductive Elimination From
 N-Heterocyclic Carbene Copper Halide Complexes Under Oxidative
 Conditions.
;
_journal_issue 17
_journal_name_full Organometallics
_journal_page_first 3683
_journal_page_last 3685
_journal_paper_doi 10.1021/om1005726
_journal_volume 29
_journal_year 2010
_chemical_formula_moiety 'C27 H36 I N2, I3'
_chemical_formula_sum 'C27 H36 I4 N2'
_chemical_formula_weight 896.18
_chemical_name_systematic
; 
 ? 
;
_space_group_IT_number 2
_symmetry_cell_setting triclinic
_symmetry_space_group_name_Hall '-P 1'
_symmetry_space_group_name_H-M 'P -1'
_atom_sites_solution_hydrogens geom
_atom_sites_solution_primary direct
_atom_sites_solution_secondary difmap
_audit_creation_method SHELXL-97
_cell_angle_alpha 89.812(2)
_cell_angle_beta 72.816(2)
_cell_angle_gamma 77.8020(10)
_cell_formula_units_Z 2
_cell_length_a 10.0574(3)
_cell_length_b 10.0847(2)
_cell_length_c 16.5285(4)
_cell_measurement_reflns_used 2488
_cell_measurement_temperature 100(2)
_cell_measurement_theta_max 69.12
_cell_measurement_theta_min 4.50
_cell_volume 1562.28(7)
_computing_cell_refinement 'Bruker SAINT v7.53A'
_computing_data_collection 'Bruker APEX-II v2008-6'
_computing_data_reduction 'Bruker SAINT v7.53A'
_computing_structure_refinement 'SHELXL-97 (Sheldrick, 2008)'
_computing_structure_solution 'SHELXS-97 (Sheldrick, 2008)'
_diffrn_ambient_temperature 100(2)
_diffrn_detector_area_resol_mean 83.33
_diffrn_measured_fraction_theta_full 0.930
_diffrn_measured_fraction_theta_max 0.930
_diffrn_measurement_device_type 'Bruker APEX'
_diffrn_measurement_method 'combination of \w and \f-scans '
_diffrn_radiation_monochromator graphite
_diffrn_radiation_source 'fine-focus sealed tube'
_diffrn_radiation_type CuK\a
_diffrn_radiation_wavelength 1.54178
_diffrn_reflns_av_R_equivalents 0.0427
_diffrn_reflns_av_sigmaI/netI 0.0477
_diffrn_reflns_limit_h_max 11
_diffrn_reflns_limit_h_min -12
_diffrn_reflns_limit_k_max 12
_diffrn_reflns_limit_k_min -12
_diffrn_reflns_limit_l_max 20
_diffrn_reflns_limit_l_min -18
_diffrn_reflns_number 15215
_diffrn_reflns_theta_full 69.56
_diffrn_reflns_theta_max 69.56
_diffrn_reflns_theta_min 2.80
_exptl_absorpt_coefficient_mu 31.441
_exptl_absorpt_correction_T_max 0.5844
_exptl_absorpt_correction_T_min 0.2559
_exptl_absorpt_correction_type numerical
_exptl_absorpt_process_details 'SADABS, Sheldrick, 2008'
_exptl_crystal_colour red
_exptl_crystal_density_diffrn 1.905
_exptl_crystal_density_method 'not measured'
_exptl_crystal_description block
_exptl_crystal_F_000 848
_exptl_crystal_size_max 0.17
_exptl_crystal_size_mid 0.08
_exptl_crystal_size_min 0.04
_refine_diff_density_max 1.114
_refine_diff_density_min -1.097
_refine_diff_density_rms 0.147
_refine_ls_extinction_method none
_refine_ls_goodness_of_fit_ref 1.028
_refine_ls_hydrogen_treatment constr
_refine_ls_matrix_type full
_refine_ls_number_parameters 306
_refine_ls_number_reflns 5458
_refine_ls_number_restraints 0
_refine_ls_restrained_S_all 1.028
_refine_ls_R_factor_all 0.0489
_refine_ls_R_factor_gt 0.0350
_refine_ls_shift/su_max 0.001
_refine_ls_shift/su_mean 0.000
_refine_ls_structure_factor_coef Fsqd
_refine_ls_weighting_details 'calc w=1/[\s^2^(Fo^2^)+(0.0382P)^2^+0.9257P] where P=(Fo^2^+2Fc^2^)/3'
_refine_ls_weighting_scheme calc
_refine_ls_wR_factor_gt 0.0779
_refine_ls_wR_factor_ref 0.0836
_reflns_number_gt 4449
_reflns_number_total 5458
_reflns_threshold_expression >2sigma(I)
_cod_data_source_file om1005726_si_001.cif
_cod_data_source_block su015
_cod_original_sg_symbol_H-M P-1
_cod_database_code 4066688

loop_
_symmetry_equiv_pos_as_xyz
'x, y, z'
'-x, -y, -z'

loop_
_atom_site_label
_atom_site_type_symbol
_atom_site_fract_x
_atom_site_fract_y
_atom_site_fract_z
_atom_site_U_iso_or_equiv
_atom_site_adp_type
_atom_site_occupancy
_atom_site_symmetry_multiplicity
_atom_site_calc_flag
_atom_site_refinement_flags
I1 I 0.41104(4) 0.47752(4) 0.26810(2) 0.01630(9) Uani 1 1 d .
N1 N 0.5259(5) 0.1899(5) 0.3119(3) 0.0190(11) Uani 1 1 d .
N2 N 0.5355(5) 0.1912(5) 0.1796(3) 0.0187(11) Uani 1 1 d .
C1 C 0.5002(6) 0.2710(5) 0.2510(4) 0.0141(11) Uani 1 1 d .
C2 C 0.5768(7) 0.0565(6) 0.2782(4) 0.0228(13) Uani 1 1 d .
H2A H 0.6030 -0.0211 0.3075 0.027 Uiso 1 1 calc R
C3 C 0.5818(7) 0.0585(6) 0.1946(4) 0.0242(14) Uani 1 1 d .
H3A H 0.6117 -0.0176 0.1546 0.029 Uiso 1 1 calc R
C4 C 0.5102(6) 0.2316(6) 0.3990(4) 0.0173(12) Uani 1 1 d .
C5 C 0.6276(7) 0.2612(6) 0.4171(4) 0.0189(13) Uani 1 1 d .
C6 C 0.6131(7) 0.2889(6) 0.5026(4) 0.0231(14) Uani 1 1 d .
H6A H 0.6908 0.3096 0.5179 0.028 Uiso 1 1 calc R
C7 C 0.4871(6) 0.2865(7) 0.5653(4) 0.0213(13) Uani 1 1 d .
H7A H 0.4803 0.3030 0.6231 0.026 Uiso 1 1 calc R
C8 C 0.3709(7) 0.2601(6) 0.5446(4) 0.0231(14) Uani 1 1 d .
H8A H 0.2842 0.2621 0.5883 0.028 Uiso 1 1 calc R
C9 C 0.3797(7) 0.2307(6) 0.4603(4) 0.0190(13) Uani 1 1 d .
C10 C 0.7677(6) 0.2639(6) 0.3498(4) 0.0212(13) Uani 1 1 d .
H10A H 0.7545 0.2519 0.2929 0.025 Uiso 1 1 calc R
C11 C 0.8063(7) 0.4016(6) 0.3556(5) 0.0303(16) Uani 1 1 d .
H11A H 0.7252 0.4745 0.3547 0.045 Uiso 1 1 calc R
H11B H 0.8891 0.4070 0.3073 0.045 Uiso 1 1 calc R
H11C H 0.8293 0.4115 0.4086 0.045 Uiso 1 1 calc R
C12 C 0.8864(7) 0.1488(7) 0.3574(5) 0.0326(17) Uani 1 1 d .
H12A H 0.8622 0.0616 0.3493 0.049 Uiso 1 1 calc R
H12B H 0.8985 0.1561 0.4138 0.049 Uiso 1 1 calc R
H12C H 0.9755 0.1541 0.3140 0.049 Uiso 1 1 calc R
C13 C 0.2480(7) 0.2064(7) 0.4398(4) 0.0234(14) Uani 1 1 d .
H13A H 0.2737 0.1865 0.3772 0.028 Uiso 1 1 calc R
C14 C 0.2018(8) 0.0831(7) 0.4845(5) 0.0326(17) Uani 1 1 d .
H14A H 0.2826 0.0045 0.4695 0.049 Uiso 1 1 calc R
H14B H 0.1233 0.0627 0.4665 0.049 Uiso 1 1 calc R
H14C H 0.1699 0.1032 0.5461 0.049 Uiso 1 1 calc R
C15 C 0.1250(8) 0.3332(7) 0.4652(5) 0.0351(17) Uani 1 1 d .
H15A H 0.1572 0.4114 0.4370 0.053 Uiso 1 1 calc R
H15B H 0.0953 0.3519 0.5268 0.053 Uiso 1 1 calc R
H15C H 0.0442 0.3172 0.4479 0.053 Uiso 1 1 calc R
C16 C 0.5245(6) 0.2367(5) 0.0967(4) 0.0150(12) Uani 1 1 d .
C17 C 0.4027(6) 0.2256(6) 0.0760(4) 0.0168(12) Uani 1 1 d .
C18 C 0.3965(6) 0.2640(6) -0.0045(4) 0.0197(13) Uani 1 1 d .
H18A H 0.3150 0.2589 -0.0212 0.024 Uiso 1 1 calc R
C19 C 0.5073(7) 0.3090(6) -0.0594(4) 0.0195(13) Uani 1 1 d .
H19A H 0.5028 0.3325 -0.1144 0.023 Uiso 1 1 calc R
C20 C 0.6262(6) 0.3206(6) -0.0357(4) 0.0215(13) Uani 1 1 d .
H20A H 0.7000 0.3547 -0.0742 0.026 Uiso 1 1 calc R
C21 C 0.6394(6) 0.2837(6) 0.0427(4) 0.0173(12) Uani 1 1 d .
C22 C 0.2764(7) 0.1789(6) 0.1371(4) 0.0220(13) Uani 1 1 d .
H22A H 0.2980 0.1576 0.1917 0.026 Uiso 1 1 calc R
C23 C 0.1420(7) 0.2950(7) 0.1550(5) 0.0327(17) Uani 1 1 d .
H23A H 0.0603 0.2648 0.1929 0.049 Uiso 1 1 calc R
H23B H 0.1228 0.3195 0.1015 0.049 Uiso 1 1 calc R
H23C H 0.1577 0.3743 0.1820 0.049 Uiso 1 1 calc R
C24 C 0.2531(7) 0.0513(7) 0.0992(5) 0.0296(16) Uani 1 1 d .
H24A H 0.3406 -0.0199 0.0865 0.044 Uiso 1 1 calc R
H24B H 0.2284 0.0722 0.0467 0.044 Uiso 1 1 calc R
H24C H 0.1752 0.0197 0.1398 0.044 Uiso 1 1 calc R
C25 C 0.7724(6) 0.2889(6) 0.0671(4) 0.0197(13) Uani 1 1 d .
H25A H 0.7439 0.3095 0.1298 0.024 Uiso 1 1 calc R
C26 C 0.8774(7) 0.1505(7) 0.0456(6) 0.039(2) Uani 1 1 d .
H26A H 0.8304 0.0801 0.0745 0.059 Uiso 1 1 calc R
H26B H 0.9605 0.1532 0.0644 0.059 Uiso 1 1 calc R
H26C H 0.9082 0.1295 -0.0158 0.059 Uiso 1 1 calc R
C27 C 0.8464(7) 0.3997(7) 0.0227(5) 0.0278(15) Uani 1 1 d .
H27A H 0.7762 0.4861 0.0305 0.042 Uiso 1 1 calc R
H27B H 0.8889 0.3735 -0.0380 0.042 Uiso 1 1 calc R
H27C H 0.9214 0.4102 0.0473 0.042 Uiso 1 1 calc R
I2 I -0.22428(4) 0.69457(4) 0.19300(3) 0.02446(10) Uani 1 1 d .
I3 I 0.00868(4) 0.75069(4) 0.24538(2) 0.01982(10) Uani 1 1 d .
I4 I 0.24481(5) 0.81179(4) 0.29950(3) 0.02660(11) Uani 1 1 d .

loop_
_atom_site_aniso_label
_atom_site_aniso_U_11
_atom_site_aniso_U_22
_atom_site_aniso_U_33
_atom_site_aniso_U_23
_atom_site_aniso_U_13
_atom_site_aniso_U_12
I1 0.02154(18) 0.01424(17) 0.01224(18) -0.00086(13) -0.00469(13) -0.00257(13)
N1 0.025(3) 0.017(2) 0.014(3) -0.007(2) -0.006(2) 0.001(2)
N2 0.023(3) 0.023(3) 0.012(3) -0.003(2) -0.009(2) -0.005(2)
C1 0.016(3) 0.012(3) 0.016(3) 0.002(2) -0.006(2) -0.003(2)
C2 0.029(3) 0.017(3) 0.022(4) 0.007(3) -0.011(3) 0.000(3)
C3 0.034(4) 0.017(3) 0.021(3) -0.005(3) -0.009(3) -0.004(3)
C4 0.022(3) 0.016(3) 0.012(3) -0.003(2) -0.007(2) 0.002(2)
C5 0.024(3) 0.017(3) 0.012(3) 0.002(2) -0.002(2) -0.002(2)
C6 0.028(3) 0.024(3) 0.017(3) -0.002(3) -0.008(3) -0.002(3)
C7 0.020(3) 0.034(3) 0.006(3) -0.004(3) -0.001(2) -0.002(3)
C8 0.024(3) 0.025(3) 0.016(3) -0.002(3) -0.001(3) -0.001(3)
C9 0.026(3) 0.020(3) 0.013(3) 0.001(3) -0.009(2) -0.006(3)
C10 0.020(3) 0.026(3) 0.012(3) -0.008(3) 0.000(2) -0.002(3)
C11 0.027(3) 0.021(3) 0.034(4) 0.004(3) 0.003(3) -0.002(3)
C12 0.031(4) 0.025(3) 0.035(4) 0.004(3) -0.001(3) -0.003(3)
C13 0.029(3) 0.030(3) 0.016(3) 0.005(3) -0.010(3) -0.014(3)
C14 0.041(4) 0.030(4) 0.032(4) 0.003(3) -0.010(3) -0.018(3)
C15 0.032(4) 0.033(4) 0.046(5) 0.012(4) -0.017(3) -0.012(3)
C16 0.022(3) 0.009(2) 0.013(3) -0.002(2) -0.007(2) 0.000(2)
C17 0.016(3) 0.018(3) 0.014(3) -0.003(2) -0.003(2) -0.002(2)
C18 0.017(3) 0.023(3) 0.016(3) -0.001(3) -0.003(2) -0.002(2)
C19 0.025(3) 0.021(3) 0.011(3) 0.001(3) -0.005(2) -0.004(3)
C20 0.017(3) 0.026(3) 0.016(3) 0.000(3) 0.003(2) -0.004(2)
C21 0.016(3) 0.016(3) 0.016(3) -0.003(2) -0.002(2) 0.001(2)
C22 0.024(3) 0.027(3) 0.014(3) 0.003(3) -0.001(2) -0.010(3)
C23 0.023(3) 0.036(4) 0.031(4) -0.008(3) 0.007(3) -0.010(3)
C24 0.028(3) 0.025(3) 0.038(4) 0.006(3) -0.009(3) -0.012(3)
C25 0.016(3) 0.019(3) 0.024(3) -0.002(3) -0.008(2) -0.003(2)
C26 0.020(3) 0.032(4) 0.068(6) -0.004(4) -0.017(4) -0.005(3)
C27 0.020(3) 0.026(3) 0.036(4) -0.005(3) -0.005(3) -0.007(3)
I2 0.0270(2) 0.0257(2) 0.0198(2) -0.00127(17) -0.00741(16) -0.00324(16)
I3 0.02440(19) 0.01848(18) 0.01317(19) -0.00321(15) -0.00326(14) -0.00075(15)
I4 0.0322(2) 0.0225(2) 0.0254(2) -0.00479(17) -0.01371(17) 0.00069(17)

loop_
_atom_type_symbol
_atom_type_description
_atom_type_scat_dispersion_real
_atom_type_scat_dispersion_imag
_atom_type_scat_source
C C 0.0181 0.0091 'International Tables Vol C Tables 4.2.6.8 and 6.1.1.4'
H H 0.0000 0.0000 'International Tables Vol C Tables 4.2.6.8 and 6.1.1.4'
N N 0.0311 0.0180 'International Tables Vol C Tables 4.2.6.8 and 6.1.1.4'
I I -0.3257 6.8362 'International Tables Vol C Tables 4.2.6.8 and 6.1.1.4'

loop_
_geom_angle_atom_site_label_1
_geom_angle_atom_site_label_2
_geom_angle_atom_site_label_3
_geom_angle
C1 N1 C2 109.3(5)
C1 N1 C4 126.9(5)
C2 N1 C4 123.7(5)
C1 N2 C3 110.3(5)
C1 N2 C16 125.9(5)
C3 N2 C16 123.7(5)
N2 C1 N1 107.0(5)
N2 C1 I1 127.3(4)
N1 C1 I1 125.6(4)
C3 C2 N1 106.7(6)
C2 C3 N2 106.7(5)
C5 C4 C9 124.2(6)
C5 C4 N1 118.2(5)
C9 C4 N1 117.5(5)
C4 C5 C6 116.7(6)
C4 C5 C10 123.7(6)
C6 C5 C10 119.6(6)
C7 C6 C5 120.9(6)
C6 C7 C8 120.7(6)
C7 C8 C9 120.8(6)
C8 C9 C4 116.6(6)
C8 C9 C13 119.2(6)
C4 C9 C13 124.1(6)
C12 C10 C5 111.3(6)
C12 C10 C11 111.1(5)
C5 C10 C11 110.1(5)
C9 C13 C14 110.0(6)
C9 C13 C15 111.1(5)
C14 C13 C15 110.7(6)
C17 C16 C21 124.4(6)
C17 C16 N2 117.5(5)
C21 C16 N2 118.1(5)
C16 C17 C18 116.8(5)
C16 C17 C22 123.5(6)
C18 C17 C22 119.7(5)
C19 C18 C17 120.5(6)
C18 C19 C20 120.9(6)
C21 C20 C19 121.6(6)
C20 C21 C16 115.8(5)
C20 C21 C25 121.8(5)
C16 C21 C25 122.3(6)
C24 C22 C17 110.1(5)
C24 C22 C23 110.9(5)
C17 C22 C23 109.1(5)
C21 C25 C26 110.0(5)
C21 C25 C27 112.2(5)
C26 C25 C27 109.5(5)
I2 I3 I4 179.251(18)
C3 C2 H2A 126.7
N1 C2 H2A 126.7
C2 C3 H3A 126.7
N2 C3 H3A 126.7
C7 C6 H6A 119.6
C5 C6 H6A 119.6
C6 C7 H7A 119.6
C8 C7 H7A 119.6
C7 C8 H8A 119.6
C9 C8 H8A 119.6
C12 C10 H10A 108.1
C5 C10 H10A 108.1
C11 C10 H10A 108.1
C10 C11 H11A 109.5
C10 C11 H11B 109.5
H11A C11 H11B 109.5
C10 C11 H11C 109.5
H11A C11 H11C 109.5
H11B C11 H11C 109.5
C10 C12 H12A 109.5
C10 C12 H12B 109.5
H12A C12 H12B 109.5
C10 C12 H12C 109.5
H12A C12 H12C 109.5
H12B C12 H12C 109.5
C9 C13 H13A 108.3
C14 C13 H13A 108.3
C15 C13 H13A 108.3
C13 C14 H14A 109.5
C13 C14 H14B 109.5
H14A C14 H14B 109.5
C13 C14 H14C 109.5
H14A C14 H14C 109.5
H14B C14 H14C 109.5
C13 C15 H15A 109.5
C13 C15 H15B 109.5
H15A C15 H15B 109.5
C13 C15 H15C 109.5
H15A C15 H15C 109.5
H15B C15 H15C 109.5
C19 C18 H18A 119.8
C17 C18 H18A 119.8
C18 C19 H19A 119.6
C20 C19 H19A 119.6
C21 C20 H20A 119.2
C19 C20 H20A 119.2
C24 C22 H22A 108.9
C17 C22 H22A 108.9
C23 C22 H22A 108.9
C22 C23 H23A 109.5
C22 C23 H23B 109.5
H23A C23 H23B 109.5
C22 C23 H23C 109.5
H23A C23 H23C 109.5
H23B C23 H23C 109.5
C22 C24 H24A 109.5
C22 C24 H24B 109.5
H24A C24 H24B 109.5
C22 C24 H24C 109.5
H24A C24 H24C 109.5
H24B C24 H24C 109.5
C21 C25 H25A 108.3
C26 C25 H25A 108.3
C27 C25 H25A 108.3
C25 C26 H26A 109.5
C25 C26 H26B 109.5
H26A C26 H26B 109.5
C25 C26 H26C 109.5
H26A C26 H26C 109.5
H26B C26 H26C 109.5
C25 C27 H27A 109.5
C25 C27 H27B 109.5
H27A C27 H27B 109.5
C25 C27 H27C 109.5
H27A C27 H27C 109.5
H27B C27 H27C 109.5

loop_
_geom_bond_atom_site_label_1
_geom_bond_atom_site_label_2
_geom_bond_distance
I1 C1 2.071(5)
N1 C1 1.345(8)
N1 C2 1.388(8)
N1 C4 1.456(7)
N2 C1 1.343(7)
N2 C3 1.369(8)
N2 C16 1.470(8)
C2 C3 1.369(9)
C4 C5 1.389(8)
C4 C9 1.402(8)
C5 C6 1.401(8)
C5 C10 1.521(8)
C6 C7 1.384(9)
C7 C8 1.386(9)
C8 C9 1.399(8)
C9 C13 1.528(8)
C10 C12 1.514(9)
C10 C11 1.529(8)
C13 C14 1.530(8)
C13 C15 1.539(9)
C16 C17 1.392(8)
C16 C21 1.406(8)
C17 C18 1.400(9)
C17 C22 1.532(8)
C18 C19 1.374(8)
C19 C20 1.390(9)
C20 C21 1.382(9)
C21 C25 1.518(8)
C22 C24 1.524(8)
C22 C23 1.544(9)
C25 C26 1.533(9)
C25 C27 1.538(8)
I2 I3 2.8847(5)
I3 I4 2.9491(6)
C2 H2A 0.9500
C3 H3A 0.9500
C6 H6A 0.9500
C7 H7A 0.9500
C8 H8A 0.9500
C10 H10A 1.0000
C11 H11A 0.9800
C11 H11B 0.9800
C11 H11C 0.9800
C12 H12A 0.9800
C12 H12B 0.9800
C12 H12C 0.9800
C13 H13A 1.0000
C14 H14A 0.9800
C14 H14B 0.9800
C14 H14C 0.9800
C15 H15A 0.9800
C15 H15B 0.9800
C15 H15C 0.9800
C18 H18A 0.9500
C19 H19A 0.9500
C20 H20A 0.9500
C22 H22A 1.0000
C23 H23A 0.9800
C23 H23B 0.9800
C23 H23C 0.9800
C24 H24A 0.9800
C24 H24B 0.9800
C24 H24C 0.9800
C25 H25A 1.0000
C26 H26A 0.9800
C26 H26B 0.9800
C26 H26C 0.9800
C27 H27A 0.9800
C27 H27B 0.9800
C27 H27C 0.9800

loop_
_geom_torsion_atom_site_label_1
_geom_torsion_atom_site_label_2
_geom_torsion_atom_site_label_3
_geom_torsion_atom_site_label_4
_geom_torsion
C3 N2 C1 N1 1.0(7)
C16 N2 C1 N1 179.9(5)
C3 N2 C1 I1 -175.5(4)
C16 N2 C1 I1 3.4(8)
C2 N1 C1 N2 -0.7(7)
C4 N1 C1 N2 176.9(5)
C2 N1 C1 I1 175.9(4)
C4 N1 C1 I1 -6.5(8)
C1 N1 C2 C3 0.2(7)
C4 N1 C2 C3 -177.5(5)
N1 C2 C3 N2 0.4(7)
C1 N2 C3 C2 -0.9(7)
C16 N2 C3 C2 -179.8(5)
C1 N1 C4 C5 -90.8(7)
C2 N1 C4 C5 86.5(7)
C1 N1 C4 C9 93.2(7)
C2 N1 C4 C9 -89.6(7)
C9 C4 C5 C6 1.4(9)
N1 C4 C5 C6 -174.3(5)
C9 C4 C5 C10 -179.0(6)
N1 C4 C5 C10 5.3(9)
C4 C5 C6 C7 0.0(9)
C10 C5 C6 C7 -179.6(6)
C5 C6 C7 C8 -1.8(10)
C6 C7 C8 C9 2.3(10)
C7 C8 C9 C4 -0.9(9)
C7 C8 C9 C13 -178.2(6)
C5 C4 C9 C8 -0.9(9)
N1 C4 C9 C8 174.8(5)
C5 C4 C9 C13 176.2(6)
N1 C4 C9 C13 -8.0(9)
C4 C5 C10 C12 -112.0(7)
C6 C5 C10 C12 67.6(8)
C4 C5 C10 C11 124.3(7)
C6 C5 C10 C11 -56.1(8)
C8 C9 C13 C14 -61.5(8)
C4 C9 C13 C14 121.5(7)
C8 C9 C13 C15 61.5(8)
C4 C9 C13 C15 -115.6(7)
C1 N2 C16 C17 -96.2(7)
C3 N2 C16 C17 82.5(7)
C1 N2 C16 C21 86.0(7)
C3 N2 C16 C21 -95.3(7)
C21 C16 C17 C18 0.2(9)
N2 C16 C17 C18 -177.4(5)
C21 C16 C17 C22 -177.7(5)
N2 C16 C17 C22 4.6(8)
C16 C17 C18 C19 0.5(9)
C22 C17 C18 C19 178.6(6)
C17 C18 C19 C20 -1.6(9)
C18 C19 C20 C21 2.0(10)
C19 C20 C21 C16 -1.1(9)
C19 C20 C21 C25 176.6(5)
C17 C16 C21 C20 0.1(9)
N2 C16 C21 C20 177.7(5)
C17 C16 C21 C25 -177.7(5)
N2 C16 C21 C25 0.0(8)
C16 C17 C22 C24 -120.2(6)
C18 C17 C22 C24 61.9(8)
C16 C17 C22 C23 118.0(6)
C18 C17 C22 C23 -59.9(7)
C20 C21 C25 C26 -92.7(7)
C16 C21 C25 C26 84.9(7)
C20 C21 C25 C27 29.5(8)
C16 C21 C25 C27 -152.9(6)
